data_4340888
loop_
_publ_author_name
'Sirianni, Eric R.'
'Yap, Glenn P. A.'
'Theopold, Klaus H.'

_publ_section_title
;
 Ferrocenyl-Substituted Tris(pyrazolyl)borates-A New Ligand Type Combining
 Redox Activity with Resistance to Hydrogen Atom Abstraction.
;
_journal_issue 17
_journal_name_full 'Inorganic chemistry'
_journal_page_first 9424
_journal_page_last 9430
_journal_paper_doi 10.1021/ic5015658
_journal_volume 53
_journal_year 2014
_chemical_formula_sum 'C39 H34 B Fe3 N6 Tl'
_chemical_formula_weight 969.45
_chemical_name_systematic
; 
 ? 
;
_space_group_crystal_system monoclinic
_space_group_IT_number 14
_space_group_name_Hall '-P 2ybc'
_space_group_name_H-M_alt 'P 1 21/c 1'
_symmetry_space_group_name_Hall '-P 2ybc'
_symmetry_space_group_name_H-M 'P 1 21/c 1'
_atom_sites_solution_hydrogens mixed
_audit_creation_method SHELXL-2013
_cell_angle_alpha 90
_cell_angle_beta 94.727(3)
_cell_angle_gamma 90
_cell_formula_units_Z 4
_cell_length_a 7.4987(10)
_cell_length_b 23.029(3)
_cell_length_c 19.906(3)
_cell_measurement_reflns_used 2545
_cell_measurement_temperature 200(2)
_cell_measurement_theta_max 18.98
_cell_measurement_theta_min 2.71
_cell_volume 3425.8(8)
_computing_cell_refinement 'Bruker SAINT'
_computing_data_collection 'Bruker APEX2'
_computing_data_reduction 'Bruker SAINT'
_computing_molecular_graphics 'Bruker SHELXTL'
_computing_publication_material 'Bruker SHELXTL'
_computing_structure_refinement 'SHELXL-2013 (Sheldrick, 2013)'
_computing_structure_solution 'SHELXS-97 (Sheldrick 2008)'
_diffrn_ambient_temperature 200(2)
_diffrn_detector_area_resol_mean 8.33
_diffrn_measured_fraction_theta_full 1.000
_diffrn_measured_fraction_theta_max 0.996
_diffrn_measurement_device_type 'Bruker AXS APEX diffractometer'
_diffrn_measurement_method '\f and \w scans'
_diffrn_radiation_type MoK\a
_diffrn_radiation_wavelength 0.71073
_diffrn_reflns_av_R_equivalents 0.1038
_diffrn_reflns_av_unetI/netI 0.0751
_diffrn_reflns_Laue_measured_fraction_full 1.000
_diffrn_reflns_Laue_measured_fraction_max 0.996
_diffrn_reflns_limit_h_max 9
_diffrn_reflns_limit_h_min -9
_diffrn_reflns_limit_k_max 29
_diffrn_reflns_limit_k_min -29
_diffrn_reflns_limit_l_max 25
_diffrn_reflns_limit_l_min -25
_diffrn_reflns_number 44455
_diffrn_reflns_point_group_measured_fraction_full 1.000
_diffrn_reflns_point_group_measured_fraction_max 0.996
_diffrn_reflns_theta_full 25.000
_diffrn_reflns_theta_max 27.519
_diffrn_reflns_theta_min 1.769
_exptl_absorpt_coefficient_mu 5.974
_exptl_absorpt_correction_T_max 0.7456
_exptl_absorpt_correction_T_min 0.5833
_exptl_absorpt_correction_type multi-scan
_exptl_absorpt_process_details 'APEX2 (Bruker, 2007)'
_exptl_crystal_colour orange
_exptl_crystal_density_diffrn 1.880
_exptl_crystal_description needle
_exptl_crystal_F_000 1896
_exptl_crystal_size_max 0.299
_exptl_crystal_size_mid 0.163
_exptl_crystal_size_min 0.148
_refine_diff_density_max 1.187
_refine_diff_density_min -0.633
_refine_diff_density_rms 0.146
_refine_ls_extinction_method none
_refine_ls_goodness_of_fit_ref 0.996
_refine_ls_hydrogen_treatment mixed
_refine_ls_matrix_type full
_refine_ls_number_parameters 454
_refine_ls_number_reflns 7853
_refine_ls_number_restraints 60
_refine_ls_restrained_S_all 1.011
_refine_ls_R_factor_all 0.0749
_refine_ls_R_factor_gt 0.0414
_refine_ls_shift/su_max 0.003
_refine_ls_shift/su_mean 0.000
_refine_ls_structure_factor_coef Fsqd
_refine_ls_weighting_details 'w=1/[\s^2^(Fo^2^)+(0.0296P)^2^] where P=(Fo^2^+2Fc^2^)/3'
_refine_ls_weighting_scheme calc
_refine_ls_wR_factor_gt 0.0763
_refine_ls_wR_factor_ref 0.0873
_reflns_Friedel_coverage 0.000
_reflns_number_gt 5497
_reflns_number_total 7853
_reflns_threshold_expression 'I > 2\s(I)'
_cod_data_source_file ic5015658_si_002.cif
_cod_data_source_block kla0004
_cod_depositor_comments 'Adding full bibliography for 4340887--4340894.cif.'
_cod_database_code 4340888
_shelx_space_group_comment
; 
The symmetry employed for this shelxl refinement is uniquely defined 
by the following loop, which should always be used as a source of 
symmetry information in preference to the above space-group names. 
They are only intended as comments. 
;
_shelx_estimated_absorpt_t_min 0.268
_shelx_estimated_absorpt_t_max 0.472
_shelxl_version_number 2013-4

loop_
_space_group_symop_operation_xyz
'x, y, z'
'-x, y+1/2, -z+1/2'
'-x, -y, -z'
'x, -y-1/2, z-1/2'

loop_
_atom_site_label
_atom_site_type_symbol
_atom_site_fract_x
_atom_site_fract_y
_atom_site_fract_z
_atom_site_U_iso_or_equiv
_atom_site_adp_type
_atom_site_occupancy
_atom_site_site_symmetry_order
_atom_site_calc_flag
_atom_site_refinement_flags_posn
_atom_site_refinement_flags_adp
Tl Tl 0.09051(3) 0.52078(2) 0.31747(2) 0.02984(8) Uani 1 1 d . .
B1 B 0.3706(8) 0.6410(3) 0.3679(3) 0.0213(13) Uani 1 1 d . .
H1 H 0.470(6) 0.673(2) 0.380(2) 0.026 Uiso 1 1 d . U
Fe1 Fe -0.22355(10) 0.56753(3) 0.13570(4) 0.02688(19) Uani 1 1 d . .
Fe2 Fe 0.46001(10) 0.36602(3) 0.32458(4) 0.02488(18) Uani 1 1 d . .
Fe3 Fe 0.02722(10) 0.79653(3) 0.43382(4) 0.02847(19) Uani 1 1 d . .
N1 N 0.1055(5) 0.62793(18) 0.2818(2) 0.0246(10) Uani 1 1 d . .
N2 N 0.2663(5) 0.65447(17) 0.3004(2) 0.0201(9) Uani 1 1 d . .
N3 N 0.4408(5) 0.53900(18) 0.3224(2) 0.0229(10) Uani 1 1 d . .
N4 N 0.4825(5) 0.58502(18) 0.3646(2) 0.0218(10) Uani 1 1 d . .
N5 N 0.2357(5) 0.63219(18) 0.4221(2) 0.0227(10) Uani 1 1 d . .
N6 N 0.1653(6) 0.57806(19) 0.4314(2) 0.0273(11) Uani 1 1 d . .
C1 C 0.0401(7) 0.6534(2) 0.2245(3) 0.0230(12) Uani 1 1 d . .
C2 C 0.1601(7) 0.6957(2) 0.2055(3) 0.0319(14) Uani 1 1 d . .
H2A H 0.1488 0.7196 0.1665 0.038 Uiso 1 1 calc R U
C3 C 0.2979(7) 0.6952(2) 0.2555(3) 0.0275(13) Uani 1 1 d . .
H3A H 0.3996 0.7199 0.2577 0.033 Uiso 1 1 calc R U
C4 C -0.0751(9) 0.5328(3) 0.0656(4) 0.0473(18) Uani 1 1 d . .
H4A H -0.0003 0.5554 0.0354 0.057 Uiso 1 1 calc R U
C5 C -0.2591(9) 0.5178(2) 0.0504(3) 0.0371(15) Uani 1 1 d . .
H5A H -0.3357 0.5271 0.0082 0.045 Uiso 1 1 calc R U
C6 C -0.3104(9) 0.4863(3) 0.1074(3) 0.0437(17) Uani 1 1 d . .
H6A H -0.4327 0.4705 0.1127 0.052 Uiso 1 1 calc R U
C7 C -0.1629(9) 0.4820(2) 0.1557(3) 0.0394(15) Uani 1 1 d . .
H7A H -0.1620 0.4625 0.2006 0.047 Uiso 1 1 calc R U
C8 C -0.0152(9) 0.5107(3) 0.1294(3) 0.0417(16) Uani 1 1 d . .
H8A H 0.1079 0.5148 0.1523 0.050 Uiso 1 1 calc R U
C9 C -0.2753(7) 0.6083(2) 0.2237(3) 0.0288(13) Uani 1 1 d . .
H9A H -0.2649 0.5905 0.2697 0.035 Uiso 1 1 calc R U
C10 C -0.4297(7) 0.6077(2) 0.1775(3) 0.0338(14) Uani 1 1 d . .
H10A H -0.5475 0.5897 0.1855 0.041 Uiso 1 1 calc R U
C11 C -0.3881(8) 0.6372(3) 0.1181(3) 0.0382(15) Uani 1 1 d . .
H11A H -0.4719 0.6434 0.0769 0.046 Uiso 1 1 calc R U
C12 C -0.2084(7) 0.6559(2) 0.1266(3) 0.0324(14) Uani 1 1 d . .
H12A H -0.1430 0.6774 0.0926 0.039 Uiso 1 1 calc R U
C13 C -0.1360(7) 0.6386(2) 0.1926(3) 0.0257(12) Uani 1 1 d . .
C14 C 0.5648(7) 0.4985(2) 0.3390(3) 0.0229(12) Uani 1 1 d . .
C15 C 0.6830(7) 0.5175(2) 0.3914(3) 0.0313(13) Uani 1 1 d . .
H15A H 0.7817 0.4969 0.4128 0.038 Uiso 1 1 calc R U
C16 C 0.6275(7) 0.5723(2) 0.4057(3) 0.0296(13) Uani 1 1 d . .
H16A H 0.6828 0.5973 0.4392 0.036 Uiso 1 1 calc R U
C17 C 0.2019(7) 0.3539(3) 0.3450(3) 0.0399(16) Uani 1 1 d . .
H17A H 0.0942 0.3687 0.3172 0.048 Uiso 1 1 calc R U
C18 C 0.2965(7) 0.3840(3) 0.3983(3) 0.0369(15) Uani 1 1 d . .
H18A H 0.2674 0.4236 0.4151 0.044 Uiso 1 1 calc R U
C19 C 0.4387(8) 0.3485(3) 0.4240(3) 0.0419(16) Uani 1 1 d . .
H19A H 0.5289 0.3583 0.4621 0.050 Uiso 1 1 calc R U
C20 C 0.4304(8) 0.2962(3) 0.3863(3) 0.0447(17) Uani 1 1 d . .
H20A H 0.5146 0.2626 0.3929 0.054 Uiso 1 1 calc R U
C21 C 0.2833(8) 0.3000(3) 0.3372(4) 0.0479(18) Uani 1 1 d . .
H21A H 0.2446 0.2697 0.3032 0.058 Uiso 1 1 calc R U
C22 C 0.4617(7) 0.4227(2) 0.2456(3) 0.0239(12) Uani 1 1 d . .
H22A H 0.3549 0.4432 0.2235 0.029 Uiso 1 1 calc R U
C23 C 0.5253(7) 0.3675(2) 0.2272(3) 0.0307(13) Uani 1 1 d . .
H23A H 0.4718 0.3425 0.1897 0.037 Uiso 1 1 calc R U
C24 C 0.6798(7) 0.3539(2) 0.2711(3) 0.0330(14) Uani 1 1 d . .
H24A H 0.7528 0.3177 0.2700 0.040 Uiso 1 1 calc R U
C25 C 0.7081(7) 0.3998(2) 0.3174(3) 0.0283(13) Uani 1 1 d . .
H25A H 0.8056 0.4017 0.3548 0.034 Uiso 1 1 calc R U
C26 C 0.5737(6) 0.4435(2) 0.3020(3) 0.0233(12) Uani 1 1 d . .
C27 C 0.1632(6) 0.6711(2) 0.4639(3) 0.0231(12) Uani 1 1 d . .
C28 C 0.0462(7) 0.6407(2) 0.5010(3) 0.0295(13) Uani 1 1 d . .
H28A H -0.0234 0.6558 0.5348 0.035 Uiso 1 1 calc R U
C29 C 0.0514(7) 0.5841(2) 0.4790(3) 0.0295(13) Uani 1 1 d . .
H29A H -0.0172 0.5533 0.4955 0.035 Uiso 1 1 calc R U
C30 C -0.1137(9) 0.8513(4) 0.3715(5) 0.076(2) Uani 1 1 d . U
H30A H -0.0735 0.8899 0.3552 0.091 Uiso 1 1 calc R U
C31 C -0.2081(10) 0.8406(4) 0.4288(5) 0.073(2) Uani 1 1 d . U
H31A H -0.2443 0.8702 0.4617 0.087 Uiso 1 1 calc R U
C32 C -0.2419(9) 0.7822(4) 0.4308(4) 0.067(2) Uani 1 1 d . U
H32A H -0.3048 0.7620 0.4665 0.081 Uiso 1 1 calc R U
C33 C -0.1756(9) 0.7561(3) 0.3774(4) 0.0575(18) Uani 1 1 d . U
H33A H -0.1816 0.7135 0.3680 0.069 Uiso 1 1 calc R U
C34 C -0.0948(9) 0.7960(4) 0.3394(4) 0.071(2) Uani 1 1 d . U
H34A H -0.0372 0.7884 0.2967 0.085 Uiso 1 1 calc R U
C35 C 0.1455(7) 0.7671(3) 0.5230(3) 0.0330(14) Uani 1 1 d . .
H35A H 0.0818 0.7521 0.5617 0.040 Uiso 1 1 calc R U
C36 C 0.1943(7) 0.8256(3) 0.5127(3) 0.0406(16) Uani 1 1 d . .
H36A H 0.1701 0.8590 0.5428 0.049 Uiso 1 1 calc R U
C37 C 0.2797(7) 0.8291(3) 0.4531(4) 0.0414(17) Uani 1 1 d . .
H37A H 0.3273 0.8653 0.4333 0.050 Uiso 1 1 calc R U
C38 C 0.2851(7) 0.7719(2) 0.4248(3) 0.0288(13) Uani 1 1 d . .
H38A H 0.3377 0.7612 0.3820 0.035 Uiso 1 1 calc R U
C39 C 0.2027(6) 0.7331(2) 0.4688(3) 0.0252(12) Uani 1 1 d . .

loop_
_atom_site_aniso_label
_atom_site_aniso_U_11
_atom_site_aniso_U_22
_atom_site_aniso_U_33
_atom_site_aniso_U_23
_atom_site_aniso_U_13
_atom_site_aniso_U_12
Tl 0.02857(12) 0.02351(12) 0.03694(14) 0.00052(11) -0.00023(9) -0.00288(10)
B1 0.023(3) 0.025(3) 0.017(3) -0.004(3) 0.004(2) 0.004(3)
Fe1 0.0296(4) 0.0258(4) 0.0258(4) -0.0038(4) 0.0055(3) -0.0016(3)
Fe2 0.0209(4) 0.0247(4) 0.0290(5) 0.0045(3) 0.0023(3) -0.0017(3)
Fe3 0.0234(4) 0.0264(4) 0.0345(5) -0.0056(4) -0.0035(3) 0.0027(3)
N1 0.022(2) 0.022(2) 0.030(3) 0.000(2) 0.001(2) -0.0023(19)
N2 0.023(2) 0.019(2) 0.020(2) -0.0015(19) 0.0057(18) 0.0002(18)
N3 0.016(2) 0.024(2) 0.029(3) -0.002(2) 0.0055(19) 0.0008(18)
N4 0.018(2) 0.021(2) 0.026(3) -0.005(2) 0.0013(19) -0.0005(18)
N5 0.022(2) 0.021(2) 0.025(3) -0.002(2) -0.0024(19) 0.0008(19)
N6 0.032(3) 0.024(3) 0.025(3) -0.003(2) -0.001(2) -0.004(2)
C1 0.027(3) 0.021(3) 0.021(3) 0.001(2) 0.003(2) 0.005(2)
C2 0.045(4) 0.023(3) 0.028(3) 0.002(3) 0.003(3) -0.004(3)
C3 0.033(3) 0.027(3) 0.024(3) 0.000(2) 0.007(3) -0.005(2)
C4 0.055(4) 0.042(4) 0.048(4) -0.016(3) 0.026(4) -0.010(3)
C5 0.059(4) 0.031(3) 0.023(3) -0.014(3) 0.013(3) -0.013(3)
C6 0.059(4) 0.032(4) 0.041(4) -0.008(3) 0.010(3) -0.012(3)
C7 0.056(4) 0.021(3) 0.044(4) 0.002(3) 0.017(3) 0.005(3)
C8 0.042(4) 0.035(4) 0.049(4) -0.015(3) 0.010(3) 0.013(3)
C9 0.026(3) 0.030(3) 0.031(3) -0.001(3) 0.011(3) 0.006(2)
C10 0.025(3) 0.038(4) 0.039(4) -0.007(3) 0.006(3) 0.002(3)
C11 0.037(4) 0.038(4) 0.038(4) -0.005(3) -0.005(3) 0.008(3)
C12 0.035(3) 0.027(3) 0.034(4) 0.001(3) -0.002(3) 0.000(3)
C13 0.033(3) 0.018(3) 0.026(3) -0.003(2) 0.004(2) 0.006(2)
C14 0.024(3) 0.019(3) 0.027(3) 0.004(2) 0.006(2) 0.000(2)
C15 0.031(3) 0.026(3) 0.036(3) -0.001(3) 0.002(3) 0.009(3)
C16 0.028(3) 0.036(3) 0.024(3) -0.008(3) -0.001(2) -0.002(3)
C17 0.020(3) 0.062(5) 0.039(4) 0.014(3) 0.008(3) -0.007(3)
C18 0.031(3) 0.045(4) 0.036(4) 0.014(3) 0.013(3) 0.003(3)
C19 0.036(4) 0.060(5) 0.029(4) 0.009(3) -0.003(3) -0.010(3)
C20 0.034(4) 0.045(4) 0.055(4) 0.023(4) 0.004(3) -0.002(3)
C21 0.041(4) 0.043(4) 0.060(5) 0.017(4) 0.006(3) -0.016(3)
C22 0.026(3) 0.020(3) 0.027(3) 0.004(2) 0.007(2) -0.002(2)
C23 0.032(3) 0.033(3) 0.027(3) -0.002(3) 0.008(3) -0.003(3)
C24 0.031(3) 0.023(3) 0.047(4) -0.002(3) 0.014(3) -0.001(2)
C25 0.017(3) 0.037(3) 0.031(3) -0.001(3) 0.006(2) -0.002(2)
C26 0.022(3) 0.020(3) 0.028(3) 0.002(2) 0.006(2) 0.003(2)
C27 0.019(3) 0.027(3) 0.022(3) 0.000(2) 0.000(2) 0.004(2)
C28 0.030(3) 0.038(3) 0.021(3) -0.002(3) 0.005(2) 0.002(3)
C29 0.028(3) 0.034(3) 0.028(3) 0.010(3) 0.008(3) -0.004(2)
C30 0.040(4) 0.062(4) 0.116(6) 0.039(4) -0.045(4) -0.005(3)
C31 0.038(4) 0.082(5) 0.091(5) -0.025(4) -0.035(3) 0.020(4)
C32 0.026(3) 0.098(5) 0.075(5) -0.003(4) -0.013(3) -0.003(4)
C33 0.044(4) 0.055(4) 0.068(5) -0.013(3) -0.026(3) 0.005(3)
C34 0.042(4) 0.110(5) 0.056(4) 0.016(4) -0.019(3) 0.008(4)
C35 0.028(3) 0.043(4) 0.027(3) -0.012(3) -0.005(2) 0.008(3)
C36 0.027(3) 0.037(4) 0.054(4) -0.024(3) -0.016(3) 0.010(3)
C37 0.025(3) 0.025(3) 0.073(5) -0.007(3) -0.004(3) 0.001(3)
C38 0.021(3) 0.027(3) 0.039(4) -0.008(3) 0.007(3) 0.000(2)
C39 0.018(3) 0.029(3) 0.027(3) -0.008(2) -0.003(2) 0.007(2)

loop_
_atom_type_symbol
_atom_type_description
_atom_type_scat_dispersion_real
_atom_type_scat_dispersion_imag
_atom_type_scat_source
C C 0.0033 0.0016 'International Tables Vol C Tables 4.2.6.8 and 6.1.1.4'
H H 0.0000 0.0000 'International Tables Vol C Tables 4.2.6.8 and 6.1.1.4'
B B 0.0013 0.0007 'International Tables Vol C Tables 4.2.6.8 and 6.1.1.4'
N N 0.0061 0.0033 'International Tables Vol C Tables 4.2.6.8 and 6.1.1.4'
Fe Fe 0.3463 0.8444 'International Tables Vol C Tables 4.2.6.8 and 6.1.1.4'
Tl Tl -2.8358 9.6688 'International Tables Vol C Tables 4.2.6.8 and 6.1.1.4'

loop_
_geom_angle_atom_site_label_1
_geom_angle_atom_site_label_2
_geom_angle_atom_site_label_3
_geom_angle
N1 Tl N6 75.36(13)
N1 Tl N3 78.06(13)
N6 Tl N3 75.53(13)
N2 B1 N4 111.8(4)
N2 B1 N5 108.8(4)
N4 B1 N5 107.9(4)
C4 Fe1 C11 123.6(3)
C4 Fe1 C10 160.4(3)
C11 Fe1 C10 40.8(2)
C4 Fe1 C6 68.2(3)
C11 Fe1 C6 119.9(3)
C10 Fe1 C6 107.0(3)
C4 Fe1 C12 107.1(3)
C11 Fe1 C12 40.4(2)
C10 Fe1 C12 68.5(2)
C6 Fe1 C12 154.7(2)
C4 Fe1 C5 41.2(2)
C11 Fe1 C5 105.2(3)
C10 Fe1 C5 122.8(2)
C6 Fe1 C5 40.8(2)
C12 Fe1 C5 119.1(2)
C4 Fe1 C8 40.4(3)
C11 Fe1 C8 161.2(3)
C10 Fe1 C8 157.3(3)
C6 Fe1 C8 68.0(3)
C12 Fe1 C8 125.5(2)
C5 Fe1 C8 68.9(3)
C4 Fe1 C9 157.5(2)
C11 Fe1 C9 68.4(2)
C10 Fe1 C9 40.5(2)
C6 Fe1 C9 125.1(2)
C12 Fe1 C9 68.7(2)
C5 Fe1 C9 160.5(2)
C8 Fe1 C9 122.9(2)
C4 Fe1 C7 68.2(3)
C11 Fe1 C7 155.6(3)
C10 Fe1 C7 121.3(2)
C6 Fe1 C7 40.2(3)
C12 Fe1 C7 163.3(2)
C5 Fe1 C7 68.6(3)
C8 Fe1 C7 40.7(2)
C9 Fe1 C7 109.2(2)
C4 Fe1 C13 121.6(2)
C11 Fe1 C13 68.4(2)
C10 Fe1 C13 68.5(2)
C6 Fe1 C13 162.8(2)
C12 Fe1 C13 40.9(2)
C5 Fe1 C13 155.7(2)
C8 Fe1 C13 109.3(2)
C9 Fe1 C13 40.8(2)
C7 Fe1 C13 126.7(2)
C17 Fe2 C18 40.6(2)
C17 Fe2 C25 163.8(2)
C18 Fe2 C25 125.7(2)
C17 Fe2 C23 120.0(2)
C18 Fe2 C23 152.9(2)
C25 Fe2 C23 68.5(2)
C17 Fe2 C19 68.1(2)
C18 Fe2 C19 40.4(2)
C25 Fe2 C19 106.8(2)
C23 Fe2 C19 166.1(2)
C17 Fe2 C22 107.9(2)
C18 Fe2 C22 117.9(2)
C25 Fe2 C22 68.8(2)
C23 Fe2 C22 40.6(2)
C19 Fe2 C22 151.5(2)
C17 Fe2 C26 125.9(2)
C18 Fe2 C26 105.5(2)
C25 Fe2 C26 41.4(2)
C23 Fe2 C26 68.9(2)
C19 Fe2 C26 117.0(2)
C22 Fe2 C26 40.92(19)
C17 Fe2 C21 40.1(2)
C18 Fe2 C21 68.1(3)
C25 Fe2 C21 154.0(2)
C23 Fe2 C21 109.8(3)
C19 Fe2 C21 68.3(3)
C22 Fe2 C21 127.9(2)
C26 Fe2 C21 164.2(2)
C17 Fe2 C20 67.7(2)
C18 Fe2 C20 68.0(3)
C25 Fe2 C20 119.2(2)
C23 Fe2 C20 129.1(3)
C19 Fe2 C20 40.6(3)
C22 Fe2 C20 166.2(2)
C26 Fe2 C20 152.4(2)
C21 Fe2 C20 40.4(2)
C17 Fe2 C24 154.8(2)
C18 Fe2 C24 163.8(2)
C25 Fe2 C24 40.3(2)
C23 Fe2 C24 40.8(2)
C19 Fe2 C24 127.4(2)
C22 Fe2 C24 68.4(2)
C26 Fe2 C24 68.7(2)
C21 Fe2 C24 121.3(3)
C20 Fe2 C24 109.6(2)
C30 Fe3 C34 41.8(3)
C30 Fe3 C31 41.0(3)
C34 Fe3 C31 68.4(3)
C30 Fe3 C35 156.7(3)
C34 Fe3 C35 160.2(3)
C31 Fe3 C35 121.6(3)
C30 Fe3 C38 125.1(3)
C34 Fe3 C38 106.1(3)
C31 Fe3 C38 164.1(3)
C35 Fe3 C38 68.6(2)
C30 Fe3 C33 67.4(3)
C34 Fe3 C33 39.2(3)
C31 Fe3 C33 66.1(3)
C35 Fe3 C33 125.5(3)
C38 Fe3 C33 119.7(3)
C30 Fe3 C32 67.3(3)
C34 Fe3 C32 66.5(3)
C31 Fe3 C32 39.3(3)
C35 Fe3 C32 109.3(3)
C38 Fe3 C32 153.7(3)
C33 Fe3 C32 38.7(3)
C30 Fe3 C36 121.9(3)
C34 Fe3 C36 157.0(3)
C31 Fe3 C36 110.5(3)
C35 Fe3 C36 40.6(2)
C38 Fe3 C36 68.4(2)
C33 Fe3 C36 163.1(3)
C32 Fe3 C36 128.2(3)
C30 Fe3 C37 108.5(3)
C34 Fe3 C37 121.2(3)
C31 Fe3 C37 127.9(3)
C35 Fe3 C37 68.2(3)
C38 Fe3 C37 41.2(2)
C33 Fe3 C37 155.3(3)
C32 Fe3 C37 164.5(3)
C36 Fe3 C37 40.0(2)
C30 Fe3 C39 161.5(3)
C34 Fe3 C39 122.7(3)
C31 Fe3 C39 154.7(3)
C35 Fe3 C39 40.9(2)
C38 Fe3 C39 40.9(2)
C33 Fe3 C39 106.9(3)
C32 Fe3 C39 120.0(3)
C36 Fe3 C39 68.7(2)
C37 Fe3 C39 68.9(2)
C1 N1 N2 106.6(4)
C1 N1 Tl 129.3(3)
N2 N1 Tl 114.1(3)
C3 N2 N1 109.5(4)
C3 N2 B1 128.8(4)
N1 N2 B1 121.3(4)
C14 N3 N4 105.6(4)
C14 N3 Tl 124.3(3)
N4 N3 Tl 108.6(3)
C16 N4 N3 109.7(4)
C16 N4 B1 125.1(4)
N3 N4 B1 125.0(4)
C27 N5 N6 109.6(4)
C27 N5 B1 130.8(4)
N6 N5 B1 119.6(4)
C29 N6 N5 106.1(4)
C29 N6 Tl 123.9(3)
N5 N6 Tl 113.2(3)
N1 C1 C2 109.7(5)
N1 C1 C13 121.6(5)
C2 C1 C13 128.7(5)
C3 C2 C1 105.1(5)
N2 C3 C2 109.1(5)
C8 C4 C5 109.5(6)
C8 C4 Fe1 70.9(4)
C5 C4 Fe1 70.4(3)
C6 C5 C4 105.9(6)
C6 C5 Fe1 69.5(3)
C4 C5 Fe1 68.4(3)
C7 C6 C5 109.3(6)
C7 C6 Fe1 70.2(3)
C5 C6 Fe1 69.7(3)
C6 C7 C8 107.9(6)
C6 C7 Fe1 69.6(3)
C8 C7 Fe1 69.5(3)
C4 C8 C7 107.5(6)
C4 C8 Fe1 68.7(4)
C7 C8 Fe1 69.8(3)
C10 C9 C13 108.0(5)
C10 C9 Fe1 69.1(3)
C13 C9 Fe1 70.1(3)
C9 C10 C11 108.2(5)
C9 C10 Fe1 70.3(3)
C11 C10 Fe1 69.6(3)
C12 C11 C10 108.6(5)
C12 C11 Fe1 70.2(3)
C10 C11 Fe1 69.6(3)
C11 C12 C13 108.1(5)
C11 C12 Fe1 69.4(3)
C13 C12 Fe1 70.3(3)
C9 C13 C12 107.1(5)
C9 C13 C1 126.2(5)
C12 C13 C1 126.5(5)
C9 C13 Fe1 69.1(3)
C12 C13 Fe1 68.8(3)
C1 C13 Fe1 131.2(4)
N3 C14 C15 110.8(5)
N3 C14 C26 122.4(5)
C15 C14 C26 126.7(5)
C16 C15 C14 105.2(5)
N4 C16 C15 108.8(5)
C21 C17 C18 108.8(6)
C21 C17 Fe2 70.6(3)
C18 C17 Fe2 69.8(3)
C19 C18 C17 107.9(6)
C19 C18 Fe2 70.1(3)
C17 C18 Fe2 69.6(3)
C18 C19 C20 107.6(6)
C18 C19 Fe2 69.5(3)
C20 C19 Fe2 70.0(4)
C21 C20 C19 108.0(6)
C21 C20 Fe2 69.7(3)
C19 C20 Fe2 69.3(3)
C17 C21 C20 107.6(6)
C17 C21 Fe2 69.3(3)
C20 C21 Fe2 69.9(3)
C23 C22 C26 108.4(5)
C23 C22 Fe2 69.5(3)
C26 C22 Fe2 69.6(3)
C22 C23 C24 108.1(5)
C22 C23 Fe2 69.9(3)
C24 C23 Fe2 70.2(3)
C25 C24 C23 108.0(5)
C25 C24 Fe2 69.0(3)
C23 C24 Fe2 69.0(3)
C24 C25 C26 108.7(5)
C24 C25 Fe2 70.7(3)
C26 C25 Fe2 69.8(3)
C22 C26 C25 106.7(5)
C22 C26 C14 129.5(5)
C25 C26 C14 123.8(5)
C22 C26 Fe2 69.5(3)
C25 C26 Fe2 68.9(3)
C14 C26 Fe2 127.3(4)
N5 C27 C28 107.3(5)
N5 C27 C39 126.4(5)
C28 C27 C39 126.4(5)
C29 C28 C27 105.8(5)
N6 C29 C28 111.2(5)
C31 C30 C34 106.1(7)
C31 C30 Fe3 70.4(4)
C34 C30 Fe3 69.6(4)
C32 C31 C30 107.5(8)
C32 C31 Fe3 70.8(4)
C30 C31 Fe3 68.7(4)
C33 C32 C31 109.5(8)
C33 C32 Fe3 70.6(4)
C31 C32 Fe3 70.0(4)
C32 C33 C34 110.2(8)
C32 C33 Fe3 70.7(4)
C34 C33 Fe3 69.7(4)
C33 C34 C30 106.6(8)
C33 C34 Fe3 71.1(4)
C30 C34 Fe3 68.6(4)
C36 C35 C39 108.4(5)
C36 C35 Fe3 69.9(3)
C39 C35 Fe3 70.1(3)
C37 C36 C35 108.7(5)
C37 C36 Fe3 70.1(3)
C35 C36 Fe3 69.5(3)
C36 C37 C38 108.0(5)
C36 C37 Fe3 69.9(3)
C38 C37 Fe3 69.2(3)
C39 C38 C37 107.9(5)
C39 C38 Fe3 70.0(3)
C37 C38 Fe3 69.7(3)
C38 C39 C35 106.9(5)
C38 C39 C27 131.9(5)
C35 C39 C27 121.0(5)
C38 C39 Fe3 69.1(3)
C35 C39 Fe3 69.0(3)
C27 C39 Fe3 123.6(4)

loop_
_geom_bond_atom_site_label_1
_geom_bond_atom_site_label_2
_geom_bond_distance
Tl N1 2.573(4)
Tl N6 2.643(4)
Tl N3 2.654(4)
B1 N2 1.530(7)
B1 N4 1.543(7)
B1 N5 1.551(7)
Fe1 C4 2.020(6)
Fe1 C11 2.037(6)
Fe1 C10 2.037(5)
Fe1 C6 2.045(6)
Fe1 C12 2.047(6)
Fe1 C5 2.047(5)
Fe1 C8 2.050(6)
Fe1 C9 2.053(5)
Fe1 C7 2.054(6)
Fe1 C13 2.067(5)
Fe2 C17 2.029(5)
Fe2 C18 2.031(6)
Fe2 C25 2.032(5)
Fe2 C23 2.038(5)
Fe2 C19 2.039(6)
Fe2 C22 2.043(5)
Fe2 C26 2.044(5)
Fe2 C21 2.046(6)
Fe2 C20 2.047(6)
Fe2 C24 2.054(5)
Fe3 C30 2.008(7)
Fe3 C34 2.021(7)
Fe3 C31 2.030(7)
Fe3 C35 2.034(6)
Fe3 C38 2.037(5)
Fe3 C33 2.039(7)
Fe3 C32 2.041(7)
Fe3 C36 2.040(6)
Fe3 C37 2.043(6)
Fe3 C39 2.049(5)
N1 C1 1.339(6)
N1 N2 1.376(5)
N2 C3 1.329(6)
N3 C14 1.339(6)
N3 N4 1.373(6)
N4 C16 1.337(6)
N5 C27 1.366(6)
N5 N6 1.372(6)
N6 C29 1.333(7)
C1 C2 1.399(7)
C1 C13 1.457(7)
C2 C3 1.374(7)
C4 C8 1.406(9)
C4 C5 1.431(9)
C5 C6 1.426(8)
C6 C7 1.408(9)
C7 C8 1.426(8)
C9 C10 1.417(7)
C9 C13 1.438(7)
C10 C11 1.421(8)
C11 C12 1.411(8)
C12 C13 1.437(7)
C14 C15 1.383(7)
C14 C26 1.469(7)
C15 C16 1.366(7)
C17 C21 1.397(9)
C17 C18 1.410(8)
C18 C19 1.406(8)
C19 C20 1.419(9)
C20 C21 1.415(8)
C22 C23 1.416(7)
C22 C26 1.429(7)
C23 C24 1.427(8)
C24 C25 1.406(7)
C25 C26 1.440(7)
C27 C28 1.382(7)
C27 C39 1.460(7)
C28 C29 1.379(7)
C30 C31 1.413(11)
C30 C34 1.437(11)
C31 C32 1.368(11)
C32 C33 1.350(10)
C33 C34 1.363(10)
C35 C36 1.415(8)
C35 C39 1.428(7)
C36 C37 1.397(9)
C37 C38 1.434(8)
C38 C39 1.428(7)

loop_
_geom_torsion_atom_site_label_1
_geom_torsion_atom_site_label_2
_geom_torsion_atom_site_label_3
_geom_torsion_atom_site_label_4
_geom_torsion
C1 N1 N2 C3 0.1(5)
Tl N1 N2 C3 149.3(3)
C1 N1 N2 B1 173.3(4)
Tl N1 N2 B1 -37.5(5)
N4 B1 N2 C3 -106.1(6)
N5 B1 N2 C3 134.8(5)
N4 B1 N2 N1 82.2(6)
N5 B1 N2 N1 -36.9(6)
C14 N3 N4 C16 -0.2(5)
Tl N3 N4 C16 135.2(3)
C14 N3 N4 B1 -175.9(5)
Tl N3 N4 B1 -40.5(5)
N2 B1 N4 C16 156.7(5)
N5 B1 N4 C16 -83.7(6)
N2 B1 N4 N3 -28.2(7)
N5 B1 N4 N3 91.4(5)
N2 B1 N5 C27 -89.5(6)
N4 B1 N5 C27 149.0(5)
N2 B1 N5 N6 87.9(5)
N4 B1 N5 N6 -33.7(6)
C27 N5 N6 C29 -0.3(5)
B1 N5 N6 C29 -178.2(4)
C27 N5 N6 Tl 138.8(3)
B1 N5 N6 Tl -39.1(5)
N2 N1 C1 C2 0.9(6)
Tl N1 C1 C2 -141.9(4)
N2 N1 C1 C13 -175.8(4)
Tl N1 C1 C13 41.4(7)
N1 C1 C2 C3 -1.6(6)
C13 C1 C2 C3 174.8(5)
N1 N2 C3 C2 -1.1(6)
B1 N2 C3 C2 -173.7(5)
C1 C2 C3 N2 1.6(6)
C8 C4 C5 C6 0.7(7)
Fe1 C4 C5 C6 -59.7(4)
C8 C4 C5 Fe1 60.4(4)
C4 C5 C6 C7 -0.2(7)
Fe1 C5 C6 C7 -59.2(4)
C4 C5 C6 Fe1 59.0(4)
C5 C6 C7 C8 -0.3(7)
Fe1 C6 C7 C8 -59.2(4)
C5 C6 C7 Fe1 58.9(4)
C5 C4 C8 C7 -0.9(7)
Fe1 C4 C8 C7 59.2(4)
C5 C4 C8 Fe1 -60.1(4)
C6 C7 C8 C4 0.7(7)
Fe1 C7 C8 C4 -58.5(4)
C6 C7 C8 Fe1 59.2(4)
C13 C9 C10 C11 0.0(6)
Fe1 C9 C10 C11 -59.5(4)
C13 C9 C10 Fe1 59.5(4)
C9 C10 C11 C12 0.4(7)
Fe1 C10 C11 C12 -59.6(4)
C9 C10 C11 Fe1 60.0(4)
C10 C11 C12 C13 -0.7(6)
Fe1 C11 C12 C13 -59.9(4)
C10 C11 C12 Fe1 59.2(4)
C10 C9 C13 C12 -0.4(6)
Fe1 C9 C13 C12 58.5(4)
C10 C9 C13 C1 174.6(5)
Fe1 C9 C13 C1 -126.5(5)
C10 C9 C13 Fe1 -58.9(4)
C11 C12 C13 C9 0.7(6)
Fe1 C12 C13 C9 -58.6(4)
C11 C12 C13 C1 -174.3(5)
Fe1 C12 C13 C1 126.3(5)
C11 C12 C13 Fe1 59.3(4)
N1 C1 C13 C9 16.3(8)
C2 C1 C13 C9 -159.8(5)
N1 C1 C13 C12 -169.6(5)
C2 C1 C13 C12 14.4(9)
N1 C1 C13 Fe1 -76.7(7)
C2 C1 C13 Fe1 107.2(6)
N4 N3 C14 C15 0.7(6)
Tl N3 C14 C15 -125.6(4)
N4 N3 C14 C26 -175.9(5)
Tl N3 C14 C26 57.8(6)
N3 C14 C15 C16 -0.9(6)
C26 C14 C15 C16 175.5(5)
N3 N4 C16 C15 -0.4(6)
B1 N4 C16 C15 175.3(5)
C14 C15 C16 N4 0.8(6)
C21 C17 C18 C19 0.1(7)
Fe2 C17 C18 C19 -59.8(4)
C21 C17 C18 Fe2 60.0(4)
C17 C18 C19 C20 -0.3(7)
Fe2 C18 C19 C20 -59.9(4)
C17 C18 C19 Fe2 59.6(4)
C18 C19 C20 C21 0.4(7)
Fe2 C19 C20 C21 -59.2(4)
C18 C19 C20 Fe2 59.6(4)
C18 C17 C21 C20 0.1(7)
Fe2 C17 C21 C20 59.6(4)
C18 C17 C21 Fe2 -59.5(4)
C19 C20 C21 C17 -0.3(7)
Fe2 C20 C21 C17 -59.3(4)
C19 C20 C21 Fe2 59.0(4)
C26 C22 C23 C24 -1.2(6)
Fe2 C22 C23 C24 -60.0(4)
C26 C22 C23 Fe2 58.8(4)
C22 C23 C24 C25 1.6(6)
Fe2 C23 C24 C25 -58.2(4)
C22 C23 C24 Fe2 59.8(4)
C23 C24 C25 C26 -1.5(6)
Fe2 C24 C25 C26 -59.6(4)
C23 C24 C25 Fe2 58.2(4)
C23 C22 C26 C25 0.3(6)
Fe2 C22 C26 C25 59.1(3)
C23 C22 C26 C14 179.2(5)
Fe2 C22 C26 C14 -122.0(6)
C23 C22 C26 Fe2 -58.8(4)
C24 C25 C26 C22 0.8(6)
Fe2 C25 C26 C22 -59.5(3)
C24 C25 C26 C14 -178.3(5)
Fe2 C25 C26 C14 121.5(5)
C24 C25 C26 Fe2 60.2(4)
N3 C14 C26 C22 -0.5(9)
C15 C14 C26 C22 -176.6(5)
N3 C14 C26 C25 178.3(5)
C15 C14 C26 C25 2.2(9)
N3 C14 C26 Fe2 -93.8(6)
C15 C14 C26 Fe2 90.2(6)
N6 N5 C27 C28 0.7(6)
B1 N5 C27 C28 178.3(5)
N6 N5 C27 C39 -179.5(5)
B1 N5 C27 C39 -2.0(8)
N5 C27 C28 C29 -0.8(6)
C39 C27 C28 C29 179.5(5)
N5 N6 C29 C28 -0.2(6)
Tl N6 C29 C28 -133.7(4)
C27 C28 C29 N6 0.6(6)
C34 C30 C31 C32 0.4(8)
Fe3 C30 C31 C32 -60.4(5)
C34 C30 C31 Fe3 60.8(5)
C30 C31 C32 C33 -0.7(8)
Fe3 C31 C32 C33 -59.7(5)
C30 C31 C32 Fe3 59.0(5)
C31 C32 C33 C34 0.7(8)
Fe3 C32 C33 C34 -58.6(5)
C31 C32 C33 Fe3 59.3(5)
C32 C33 C34 C30 -0.5(8)
Fe3 C33 C34 C30 -59.7(5)
C32 C33 C34 Fe3 59.2(5)
C31 C30 C34 C33 0.0(8)
Fe3 C30 C34 C33 61.3(5)
C31 C30 C34 Fe3 -61.3(5)
C39 C35 C36 C37 0.4(6)
Fe3 C35 C36 C37 -59.3(4)
C39 C35 C36 Fe3 59.7(4)
C35 C36 C37 C38 0.1(6)
Fe3 C36 C37 C38 -58.8(4)
C35 C36 C37 Fe3 58.9(4)
C36 C37 C38 C39 -0.6(6)
Fe3 C37 C38 C39 -59.8(4)
C36 C37 C38 Fe3 59.3(4)
C37 C38 C39 C35 0.8(6)
Fe3 C38 C39 C35 -58.8(3)
C37 C38 C39 C27 176.6(5)
Fe3 C38 C39 C27 117.0(6)
C37 C38 C39 Fe3 59.6(4)
C36 C35 C39 C38 -0.7(6)
Fe3 C35 C39 C38 58.9(4)
C36 C35 C39 C27 -177.1(5)
Fe3 C35 C39 C27 -117.5(5)
C36 C35 C39 Fe3 -59.6(4)
N5 C27 C39 C38 16.9(9)
C28 C27 C39 C38 -163.4(5)
N5 C27 C39 C35 -167.8(5)
C28 C27 C39 C35 11.9(8)
N5 C27 C39 Fe3 108.1(5)
C28 C27 C39 Fe3 -72.2(7)
